data_1511292
loop_
_publ_author_name
'Boy, I.'
'Engelmann, H.'
'Kniep, R.'
'Schaefer, G.'

_publ_section_title
;
 K (Zn B P2 O8) and A (Zn B P2 O8) (A= NH4+, Rb+, Cs+):
 Zincoborophosphates as a new class of compounds with tetrahedral
 framework structures
;
_journal_name_full 'Angew. Chem. Int. ed.'
_journal_page_first 3642
_journal_page_last 3644
_journal_volume 38
_journal_year 1999
_chemical_formula_sum 'B O8 P2 Rb Zn'
_chemical_name_systematic 'Rb (Zn B P2 O8)'
_space_group_IT_number 2
_symmetry_space_group_name_Hall '-P 1'
_symmetry_space_group_name_H-M 'P -1'
_cell_angle_alpha 118.82
_cell_angle_beta 101.73
_cell_angle_gamma 103.51
_cell_formula_units_Z 2
_cell_length_a 7.439
_cell_length_b 7.639
_cell_length_c 7.861
_cell_volume 353.418
_citation_journal_id_ASTM ACIEF5
_cod_data_source_file boron0-1_422.cif
_cod_data_source_block B1O8P2Rb1Zn1
_cod_original_cell_volume 353.4182
_cod_original_formula_sum 'B1 O8 P2 Rb1 Zn1'
_cod_database_code 1511292

loop_
_symmetry_equiv_pos_as_xyz
x,y,z
-x,-y,-z

loop_
_atom_site_label
_atom_site_type_symbol
_atom_site_fract_x
_atom_site_fract_y
_atom_site_fract_z
_atom_site_occupancy
_atom_site_U_iso_or_equiv
O1 O-2 0.0195 0.9009 0.2506 1 0.0
B1 B+3 0.2985 0.0755 0.0701 1 0.0
O2 O-2 0.0854 0.2982 0.4976 1 0.0
Rb1 Rb+1 0.27564 0.66126 0.4174 1 0.0
P2 P+5 0.44916 0.77822 0.0828 1 0.0
Zn1 Zn+2 0.1964 0.2947 0.74195 1 0.0
O5 O-2 0.4487 0.2481 0.0784 1 0.0
O3 O-2 0.1985 0.1867 0.2021 1 0.0
O6 O-2 0.5939 0.0129 0.835 1 0.0
O4 O-2 0.4082 0.186 0.7242 1 0.0
O8 O-2 0.836 0.096 0.1447 1 0.0
O7 O-2 0.7396 0.419 0.0221 1 0.0
P1 P+5 0.03492 0.11208 0.27626 1 0.0
